data_7010628
loop_
_publ_author_name
'Paul K. Bowyer'
'David StC. Black'
'Donald C. Craig'
'A. David Rae'
'Anthony C. Willis'

_publ_section_title
;
 Indole-based mono- and poly-nuclear acyclic chelating systems:
 syntheses and selected transition metal complexes
;
_journal_issue 13
_journal_name_full 'J. Chem. Soc., Dalton Trans.'
_journal_page_first 1948
_journal_page_last 1958
_journal_paper_doi 10.1039/b101350p
_journal_year 2001
_chemical_formula_moiety 'C46 H34 Cl2 N4 Ni O4, C H Cl3'
_chemical_formula_sum 'C47 H35 Cl5 N4 Ni O4'
_chemical_formula_weight 955.8
_space_group_IT_number 14
_symmetry_cell_setting monoclinic
_symmetry_space_group_name_Hall '-P 2ybc'
_symmetry_space_group_name_H-M 'P 1 21/c 1'
_atom_type_scat_source 'International Tables for X-ray Crystallography, Vol. IV'
_audit_creation_method 'RAELSPUB and manual entry'
_cell_angle_alpha 90
_cell_angle_beta 128.417(8)
_cell_angle_gamma 90
_cell_formula_units_Z 4
_cell_length_a 13.342(3)
_cell_length_b 20.470(5)
_cell_length_c 20.763(5)
_cell_measurement_reflns_used 25
_cell_measurement_temperature 294
_cell_measurement_theta_max 20
_cell_measurement_theta_min 17
_cell_volume 4443.0(19)
_diffrn_measurement_device_type 'Nonius CAD-4'
_diffrn_measurement_method \w--2\q
_diffrn_radiation_type 'Mo K\a'
_diffrn_radiation_wavelength 0.71073
_diffrn_reflns_av_R_equivalents 0.021
_diffrn_reflns_number 5973
_diffrn_reflns_theta_max 23
_diffrn_standards_decay_% 0
_diffrn_standards_interval_time 30min
_diffrn_standards_number 1
_exptl_absorpt_coefficient_mu 0.788
_exptl_absorpt_correction_type none
_exptl_crystal_density_diffrn 1.43
_exptl_crystal_density_method 'not measured'
_exptl_crystal_description irregular
_exptl_crystal_F_000 1960.0
_exptl_crystal_size_rad 0.1
_refine_diff_density_max 1.26
_refine_diff_density_min -0.87
_refine_ls_extinction_method none
_refine_ls_goodness_of_fit_ref 1.79
_refine_ls_hydrogen_treatment noref
_refine_ls_number_parameters 467
_refine_ls_number_reflns 3641
_refine_ls_R_factor_gt 0.066
_refine_ls_shift/su_max 0.006
_refine_ls_structure_factor_coef F
_refine_ls_weighting_details 'w = 1/[\s^2^(F) + 0.0016F^2^]'
_refine_ls_weighting_scheme calc
_refine_ls_wR_factor_ref 0.101
_reflns_number_gt 3641
_reflns_number_total 5784
_reflns_threshold_expression I>3\s(I)
_cod_data_source_file b101350p.txt
_cod_data_source_block 6a
_cod_depositor_comments
;
 Changing the _atom_site_occupancy data item value from '?' to '1'
 for all fully occupied atom sites.

 Antanas Vaitkus,
 2017-02-09
;
_cod_original_cell_volume 4443(2)
_cod_original_sg_symbol_H-M 'P 21/c'
_cod_database_code 7010628
_diffrn_reflns_h_min -14
_diffrn_reflns_h_max 14
_diffrn_reflns_k_min -22
_diffrn_reflns_k_max 0
_diffrn_reflns_l_min 0
_diffrn_reflns_l_max 22

loop_
_symmetry_equiv_pos_site_id
_symmetry_equiv_pos_as_xyz
1 x,y,z
2 -x,1/2+y,1/2-z
3 -x,-y,-z
4 x,1/2-y,1/2+z

loop_
_atom_site_label
_atom_site_fract_x
_atom_site_fract_y
_atom_site_fract_z
_atom_site_U_iso_or_equiv
_atom_site_adp_type
_atom_site_type_symbol
_atom_site_occupancy
Ni 0.79409(9) 0.19229(5) 0.44691(6) 0.0423(4) Uani Ni 1
Cl1 0.0638(2) 0.4732(1) 0.2768(1) 0.067(2) Uani Cl 1
Cl2 0.0817(3) -0.0501(2) -0.0337(2) 0.120(3) Uani Cl 1
O1 0.4366(5) 0.2640(3) 0.5499(3) 0.054(2) Uani O 1
O2 0.8192(6) 0.1330(4) 0.7147(4) 0.078(2) Uani O 1
O3 0.6084(5) 0.0830(3) 0.0953(3) 0.048(1) Uani O 1
O4 0.9902(5) 0.2102(3) 0.2773(3) 0.056(2) Uani O 1
N1 0.6719(6) 0.2289(3) 0.4576(4) 0.042(2) Uani N 1
N2 0.8878(6) 0.1449(3) 0.5526(4) 0.041(2) Uani N 1
N3 0.7058(6) 0.1558(3) 0.3390(4) 0.041(2) Uani N 1
N4 0.9415(6) 0.2183(3) 0.4512(4) 0.039(2) Uani N 1
C1 0.5688(7) 0.2696(4) 0.4048(5) 0.044(2) Uani C 1
C2 0.4975(7) 0.2815(4) 0.4304(4) 0.038(2) Uani C 1
C3 0.5590(7) 0.2457(4) 0.5058(5) 0.039(2) Uani C 1
C4 0.5395(7) 0.2351(4) 0.5642(5) 0.041(2) Uani C 1
C5 0.6250(9) 0.1976(4) 0.6340(5) 0.054(2) Uani C 1
C6 0.7303(8) 0.1689(4) 0.6458(5) 0.054(2) Uani C 1
C7 0.7515(7) 0.1752(4) 0.5877(5) 0.038(2) Uani C 1
C8 0.6665(7) 0.2144(4) 0.5197(5) 0.038(2) Uani C 1
C9 0.3829(5) 0.3254(2) 0.3846(3) 0.040(2) Uani C 1
C10 0.3890(4) 0.3856(3) 0.3561(3) 0.045(1) Uani C 1
C11 0.2916(5) 0.4310(3) 0.3231(3) 0.050(2) Uani C 1
C12 0.1866(4) 0.4163(2) 0.3183(2) 0.052(2) Uani C 1
C13 0.1772(5) 0.3573(2) 0.3458(3) 0.056(1) Uani C 1
C14 0.2752(5) 0.3123(2) 0.3788(3) 0.049(2) Uani C 1
C15 0.4062(9) 0.2495(5) 0.6033(6) 0.068(3) Uani C 1
C16 0.7995(11) 0.1202(6) 0.7717(6) 0.089(4) Uani C 1
C17 0.8572(7) 0.1408(4) 0.6018(5) 0.043(2) Uani C 1
C18 0.9949(8) 0.1040(4) 0.5764(5) 0.045(2) Uani C 1
C19 0.9840(9) 0.0377(4) 0.5807(5) 0.052(2) Uani C 1
C20 1.0854(10) -0.0030(4) 0.6042(6) 0.063(3) Uani C 1
C21 1.1937(10) 0.0243(6) 0.6214(6) 0.070(3) Uani C 1
C22 1.2045(8) 0.0917(5) 0.6174(5) 0.052(2) Uani C 1
C23 1.1051(7) 0.1327(4) 0.5952(4) 0.043(2) Uani C 1
C24 0.5932(8) 0.1206(4) 0.2932(5) 0.047(2) Uani C 1
C25 0.5587(7) 0.0997(4) 0.2189(5) 0.041(2) Uani C 1
C26 0.6590(7) 0.1250(4) 0.2179(4) 0.036(2) Uani C 1
C27 0.6903(7) 0.1184(4) 0.1643(5) 0.043(2) Uani C 1
C28 0.7993(7) 0.1483(4) 0.1837(5) 0.041(2) Uani C 1
C29 0.8833(7) 0.1813(4) 0.2573(5) 0.042(2) Uani C 1
C30 0.8613(7) 0.1871(4) 0.3154(4) 0.038(2) Uani C 1
C31 0.7471(7) 0.1586(4) 0.2930(4) 0.037(2) Uani C 1
C32 0.4425(5) 0.0625(2) 0.1564(3) 0.042(2) Uani C 1
C33 0.4056(5) 0.0089(3) 0.1784(3) 0.062(2) Uani C 1
C34 0.2953(5) -0.0258(3) 0.1205(3) 0.079(2) Uani C 1
C35 0.2206(5) -0.0067(2) 0.0395(3) 0.065(2) Uani C 1
C36 0.2539(5) 0.0461(3) 0.0154(3) 0.053(2) Uani C 1
C37 0.3645(5) 0.0803(3) 0.0739(3) 0.047(1) Uani C 1
C38 0.6459(8) 0.0679(4) 0.0462(5) 0.048(2) Uani C 1
C39 1.0213(9) 0.2040(5) 0.2229(6) 0.071(3) Uani C 1
C40 0.9534(7) 0.2137(4) 0.3932(5) 0.039(2) Uani C 1
C41 1.0468(6) 0.2457(4) 0.5286(4) 0.034(2) Uani C 1
C42 1.0733(8) 0.3116(4) 0.5374(5) 0.045(2) Uani C 1
C43 1.1692(8) 0.3394(4) 0.6106(6) 0.049(2) Uani C 1
C44 1.2462(8) 0.2991(5) 0.6796(5) 0.055(2) Uani C 1
C45 1.2228(7) 0.2324(5) 0.6729(5) 0.049(2) Uani C 1
C46 1.1229(7) 0.2042(4) 0.5979(5) 0.041(2) Uani C 1
C1Ch 0.2765(14) 0.0735(8) 0.3809(11) 0.335(7) Uani C 0.57
Cl1Ch 0.2446(25) 0.1100(9) 0.4380(20) 0.362(6) Uani Cl 0.57
Cl2Ch 0.4067(23) 0.1068(7) 0.4003(19) 0.439(9) Uani Cl 0.57
Cl3Ch 0.3020(22) -0.0058(7) 0.4037(18) 0.395(9) Uani Cl 0.57
C1Ch' 0.3449(21) 0.0840(8) 0.4441(16) 0.323(8) Uani C 0.43
Cl1Ch' 0.2106(38) 0.1197(17) 0.4155(24) 0.404(7) Uani Cl 0.43
Cl3Ch' 0.3865(23) 0.0256(13) 0.5126(15) 0.378(9) Uani Cl 0.43
Cl2Ch' 0.3212(21) 0.0512(11) 0.3622(16) 0.343(9) Uani Cl 0.43
HC1 0.5485 0.2884 0.3534 0.044 Uani H 1
HC5 0.6111 0.1912 0.6757 0.054 Uani H 1
HC10 0.4653 0.3963 0.3596 0.052 Uani H 1
HC11 0.2976 0.4741 0.3029 0.060 Uani H 1
HC13 0.1005 0.3470 0.3421 0.072 Uani H 1
HC14 0.2685 0.2693 0.3988 0.058 Uani H 1
H1C15 0.3281 0.2743 0.5851 0.068 Uani H 1
H2C15 0.3899 0.2016 0.6014 0.068 Uani H 1
H3C15 0.4795 0.2624 0.6608 0.068 Uani H 1
H1C16 0.8724 0.0938 0.8179 0.089 Uani H 1
H2C16 0.7941 0.1624 0.7937 0.089 Uani H 1
H3C16 0.7179 0.0954 0.7447 0.089 Uani H 1
HC17 0.9103 0.1123 0.6515 0.043 Uani H 1
HC19 0.9038 0.0187 0.5671 0.052 Uani H 1
HC20 1.0795 -0.0513 0.6086 0.063 Uani H 1
HC21 1.2661 -0.0046 0.6370 0.070 Uani H 1
HC22 1.2845 0.1106 0.6306 0.052 Uani H 1
HC24 0.5417 0.1113 0.3121 0.047 Uani H 1
HC28 0.8177 0.1459 0.1438 0.041 Uani H 1
HC33 0.4599 -0.0050 0.2373 0.079 Uani H 1
HC34 0.2702 -0.0643 0.1374 0.113 Uani H 1
HC36 0.1990 0.0596 -0.0436 0.064 Uani H 1
HC37 0.3888 0.1187 0.0565 0.058 Uani H 1
H1C38 0.5771 0.0417 -0.0026 0.048 Uani H 1
H2C38 0.6599 0.1093 0.0272 0.048 Uani H 1
H3C38 0.7270 0.0420 0.0794 0.048 Uani H 1
H1C39 1.1027 0.2279 0.2463 0.071 Uani H 1
H2C39 1.0323 0.1568 0.2163 0.071 Uani H 1
H3C39 0.9507 0.2229 0.1681 0.071 Uani H 1
HC40 1.0341 0.2306 0.4056 0.039 Uani H 1
HC42 1.0199 0.3403 0.4878 0.045 Uani H 1
HC43 1.1843 0.3876 0.6150 0.049 Uani H 1
HC44 1.3182 0.3183 0.7337 0.055 Uani H 1
HC45 1.2784 0.2041 0.7226 0.049 Uani H 1
H1Ch 0.2024 0.0791 0.3214 0.436 Uani H 0.57
H1Ch' 0.4147 0.1173 0.4694 0.436 Uani H 0.43

loop_
_atom_site_aniso_label
_atom_site_aniso_U_11
_atom_site_aniso_U_22
_atom_site_aniso_U_33
_atom_site_aniso_U_12
_atom_site_aniso_U_13
_atom_site_aniso_U_23
_atom_site_aniso_type_symbol
Ni 0.0402(6) 0.0632(7) 0.0322(6) 0.0083(5) 0.0269(5) 0.0035(5) Ni
Cl1 0.050(1) 0.067(2) 0.054(1) 0.016(1) 0.018(1) -0.007(1) Cl
Cl2 0.115(3) 0.159(3) 0.111(3) -0.094(2) 0.082(2) -0.063(2) Cl
O1 0.057(4) 0.068(4) 0.062(4) 0.010(3) 0.049(3) 0.006(3) O
O2 0.079(4) 0.118(6) 0.065(4) 0.042(4) 0.059(4) 0.049(4) O
O3 0.050(3) 0.060(4) 0.040(3) -0.004(3) 0.031(3) -0.011(3) O
O4 0.058(4) 0.080(4) 0.051(4) -0.019(3) 0.044(3) -0.017(3) O
N1 0.043(4) 0.057(4) 0.034(4) 0.003(3) 0.028(3) 0.000(3) N
N2 0.039(4) 0.048(4) 0.042(4) 0.008(3) 0.028(3) 0.002(3) N
N3 0.044(4) 0.056(4) 0.037(4) 0.005(3) 0.032(4) 0.006(3) N
N4 0.041(4) 0.044(4) 0.034(4) 0.009(3) 0.025(3) 0.006(3) N
C1 0.044(5) 0.053(5) 0.035(5) 0.004(4) 0.025(4) 0.002(4) C
C2 0.030(4) 0.052(5) 0.031(4) 0.000(4) 0.018(4) -0.008(4) C
C3 0.043(5) 0.045(5) 0.038(5) -0.006(4) 0.030(4) -0.009(4) C
C4 0.042(5) 0.045(5) 0.050(5) -0.004(4) 0.034(4) -0.009(4) C
C5 0.068(6) 0.064(6) 0.061(6) 0.008(5) 0.055(5) 0.008(5) C
C6 0.057(6) 0.066(6) 0.055(6) 0.011(5) 0.043(5) 0.019(5) C
C7 0.044(5) 0.044(5) 0.041(5) 0.002(4) 0.033(4) 0.004(4) C
C8 0.037(4) 0.049(5) 0.039(5) -0.004(4) 0.029(4) -0.001(4) C
C9 0.041(2) 0.047(3) 0.030(3) 0.000(2) 0.022(2) -0.008(2) C
C10 0.047(2) 0.049(3) 0.038(3) 0.003(2) 0.026(2) -0.003(2) C
C11 0.051(3) 0.051(3) 0.043(3) 0.006(2) 0.026(3) -0.002(2) C
C12 0.047(3) 0.056(3) 0.046(4) 0.007(3) 0.025(3) -0.006(3) C
C13 0.046(2) 0.061(4) 0.061(4) 0.006(2) 0.033(2) -0.002(3) C
C14 0.043(2) 0.054(2) 0.050(3) 0.002(2) 0.030(2) -0.004(2) C
C15 0.076(7) 0.076(7) 0.095(8) 0.002(6) 0.075(7) 0.007(6) C
C16 0.113(9) 0.116(9) 0.069(7) 0.014(8) 0.071(7) 0.026(7) C
C17 0.046(5) 0.052(5) 0.040(5) 0.004(4) 0.032(4) 0.008(4) C
C18 0.051(5) 0.051(6) 0.039(5) 0.010(4) 0.032(4) 0.002(4) C
C19 0.074(7) 0.047(6) 0.050(5) 0.001(5) 0.045(5) -0.002(4) C
C20 0.077(7) 0.052(6) 0.058(6) 0.023(6) 0.040(6) 0.015(5) C
C21 0.069(7) 0.080(8) 0.058(6) 0.034(6) 0.038(6) 0.010(6) C
C22 0.046(5) 0.060(6) 0.051(5) 0.022(5) 0.031(5) 0.011(5) C
C23 0.043(5) 0.060(6) 0.029(4) 0.013(4) 0.024(4) 0.006(4) C
C24 0.048(5) 0.060(5) 0.043(5) -0.001(4) 0.033(4) 0.003(4) C
C25 0.050(5) 0.041(5) 0.044(5) -0.001(4) 0.035(4) 0.001(4) C
C26 0.043(5) 0.043(5) 0.031(4) 0.007(4) 0.027(4) 0.005(4) C
C27 0.047(5) 0.048(5) 0.041(5) 0.010(4) 0.031(5) 0.007(4) C
C28 0.047(5) 0.055(5) 0.035(5) -0.007(4) 0.032(4) -0.005(4) C
C29 0.046(5) 0.047(5) 0.046(5) -0.004(4) 0.034(4) 0.000(4) C
C30 0.041(4) 0.048(5) 0.033(4) 0.001(4) 0.026(4) 0.003(4) C
C31 0.040(5) 0.047(5) 0.032(4) 0.009(4) 0.026(4) 0.000(4) C
C32 0.049(3) 0.044(3) 0.049(2) -0.002(2) 0.038(2) -0.002(2) C
C33 0.073(3) 0.064(4) 0.056(2) -0.024(3) 0.044(2) -0.004(2) C
C34 0.088(4) 0.089(4) 0.065(3) -0.044(4) 0.050(3) -0.013(3) C
C35 0.064(3) 0.084(5) 0.062(3) -0.025(3) 0.046(2) -0.019(3) C
C36 0.050(3) 0.068(4) 0.052(2) -0.004(2) 0.037(2) -0.009(2) C
C37 0.050(3) 0.052(3) 0.049(3) 0.000(2) 0.036(2) -0.002(2) C
C38 0.056(5) 0.064(6) 0.037(5) -0.001(5) 0.036(5) -0.012(4) C
C39 0.074(7) 0.101(8) 0.079(7) -0.029(6) 0.067(6) -0.024(6) C
C40 0.044(5) 0.042(5) 0.041(5) 0.010(4) 0.031(4) 0.007(4) C
C41 0.031(4) 0.047(5) 0.031(4) 0.006(4) 0.023(4) 0.003(4) C
C42 0.053(5) 0.051(6) 0.046(5) 0.003(4) 0.040(5) 0.004(4) C
C43 0.051(5) 0.058(6) 0.050(5) -0.003(5) 0.038(5) -0.010(5) C
C44 0.041(5) 0.074(7) 0.051(6) -0.013(5) 0.030(5) -0.021(5) C
C45 0.042(5) 0.070(7) 0.037(5) 0.006(5) 0.026(5) 0.004(5) C
C46 0.036(4) 0.052(6) 0.043(5) 0.003(4) 0.030(4) -0.004(4) C
C1Ch 0.301(9) 0.237(9) 0.537(9) -0.038(9) 0.295(9) -0.024(9) C
Cl1Ch 0.373(9) 0.238(9) 0.570(9) -0.003(8) 0.340(9) -0.006(9) Cl
Cl2Ch 0.475(9) 0.295(9) 0.743(9) -0.134(9) 0.475(9) -0.049(9) Cl
Cl3Ch 0.454(9) 0.195(9) 0.662(9) -0.114(9) 0.409(9) -0.096(9) Cl
C1Ch' 0.302(9) 0.184(9) 0.557(9) -0.096(9) 0.304(9) -0.060(9) C
Cl1Ch' 0.427(9) 0.310(9) 0.589(9) 0.063(9) 0.372(9) 0.036(9) Cl
Cl3Ch' 0.371(9) 0.294(9) 0.570(9) 0.026(9) 0.343(9) 0.022(9) Cl
Cl2Ch' 0.301(9) 0.259(9) 0.534(9) -0.031(9) 0.293(9) -0.025(9) Cl

loop_
_geom_angle_atom_site_label_1
_geom_angle_atom_site_label_2
_geom_angle_atom_site_label_3
_geom_angle
_geom_angle_site_symmetry_1
_geom_angle_site_symmetry_2
_geom_angle_site_symmetry_3
_geom_angle_publ_flag
N1 Ni N2 93.4(2) 1_555 1_555 1_555 no
N1 Ni N3 109.7(2) 1_555 1_555 1_555 no
N1 Ni N4 140.8(3) 1_555 1_555 1_555 no
N2 Ni N3 127.6(3) 1_555 1_555 1_555 no
N2 Ni N4 99.0(2) 1_555 1_555 1_555 no
N3 Ni N4 91.7(2) 1_555 1_555 1_555 no
C4 O1 C15 118.6(6) 1_555 1_555 1_555 no
C6 O2 C16 119.4(7) 1_555 1_555 1_555 no
C27 O3 C38 117.6(6) 1_555 1_555 1_555 no
C29 O4 C39 119.2(6) 1_555 1_555 1_555 no
Ni N1 C1 129.7(5) 1_555 1_555 1_555 no
Ni N1 C8 124.6(5) 1_555 1_555 1_555 no
C1 N1 C8 105.6(6) 1_555 1_555 1_555 no
Ni N2 C17 127.2(5) 1_555 1_555 1_555 no
Ni N2 C18 118.1(5) 1_555 1_555 1_555 no
C17 N2 C18 114.3(6) 1_555 1_555 1_555 no
Ni N3 C24 128.5(5) 1_555 1_555 1_555 no
Ni N3 C31 125.3(5) 1_555 1_555 1_555 no
C24 N3 C31 106.2(6) 1_555 1_555 1_555 no
Ni N4 C40 128.4(5) 1_555 1_555 1_555 no
Ni N4 C41 114.1(4) 1_555 1_555 1_555 no
C40 N4 C41 117.5(6) 1_555 1_555 1_555 no
N1 C1 C2 112.9(6) 1_555 1_555 1_555 no
C1 C2 C3 105.5(6) 1_555 1_555 1_555 no
C1 C2 C9 122.8(6) 1_555 1_555 1_555 no
C3 C2 C9 131.6(6) 1_555 1_555 1_555 no
C2 C3 C4 137.1(7) 1_555 1_555 1_555 no
C2 C3 C8 105.8(6) 1_555 1_555 1_555 no
C4 C3 C8 117.2(7) 1_555 1_555 1_555 no
O1 C4 C3 116.8(7) 1_555 1_555 1_555 no
O1 C4 C5 122.3(7) 1_555 1_555 1_555 no
C3 C4 C5 120.9(7) 1_555 1_555 1_555 no
C4 C5 C6 119.9(7) 1_555 1_555 1_555 no
O2 C6 C5 122.1(7) 1_555 1_555 1_555 no
O2 C6 C7 116.1(7) 1_555 1_555 1_555 no
C5 C6 C7 121.8(8) 1_555 1_555 1_555 no
C6 C7 C8 117.0(7) 1_555 1_555 1_555 no
C6 C7 C17 118.4(7) 1_555 1_555 1_555 no
C8 C7 C17 124.7(6) 1_555 1_555 1_555 no
N1 C8 C3 110.2(7) 1_555 1_555 1_555 no
N1 C8 C7 126.5(7) 1_555 1_555 1_555 no
C3 C8 C7 123.2(7) 1_555 1_555 1_555 no
C2 C9 C10 119.7(5) 1_555 1_555 1_555 no
C2 C9 C14 122.1(4) 1_555 1_555 1_555 no
C10 C9 C14 117.6(5) 1_555 1_555 1_555 no
C9 C10 C11 121.5(4) 1_555 1_555 1_555 no
C10 C11 C12 119.2(4) 1_555 1_555 1_555 no
Cl1 C12 C11 119.5(3) 1_555 1_555 1_555 no
Cl1 C12 C13 119.5(3) 1_555 1_555 1_555 no
C11 C12 C13 121.0(6) 1_555 1_555 1_555 no
C12 C13 C14 119.2(4) 1_555 1_555 1_555 no
C9 C14 C13 121.5(4) 1_555 1_555 1_555 no
N2 C17 C7 123.3(7) 1_555 1_555 1_555 no
N2 C18 C19 118.0(7) 1_555 1_555 1_555 no
N2 C18 C23 119.7(7) 1_555 1_555 1_555 no
C19 C18 C23 122.2(8) 1_555 1_555 1_555 no
C18 C19 C20 119.6(8) 1_555 1_555 1_555 no
C19 C20 C21 118.9(9) 1_555 1_555 1_555 no
C20 C21 C22 121.2(8) 1_555 1_555 1_555 no
C21 C22 C23 120.4(8) 1_555 1_555 1_555 no
C18 C23 C22 117.7(8) 1_555 1_555 1_555 no
C18 C23 C46 122.9(7) 1_555 1_555 1_555 no
C22 C23 C46 119.2(7) 1_555 1_555 1_555 no
N3 C24 C25 113.4(6) 1_555 1_555 1_555 no
C24 C25 C26 103.7(6) 1_555 1_555 1_555 no
C24 C25 C32 125.8(6) 1_555 1_555 1_555 no
C26 C25 C32 130.5(6) 1_555 1_555 1_555 no
C25 C26 C27 134.7(7) 1_555 1_555 1_555 no
C25 C26 C31 107.4(6) 1_555 1_555 1_555 no
C27 C26 C31 117.6(7) 1_555 1_555 1_555 no
O3 C27 C26 116.4(7) 1_555 1_555 1_555 no
O3 C27 C28 123.8(6) 1_555 1_555 1_555 no
C26 C27 C28 119.8(7) 1_555 1_555 1_555 no
C27 C28 C29 121.3(7) 1_555 1_555 1_555 no
O4 C29 C28 121.9(6) 1_555 1_555 1_555 no
O4 C29 C30 116.2(7) 1_555 1_555 1_555 no
C28 C29 C30 121.9(7) 1_555 1_555 1_555 no
C29 C30 C31 116.0(7) 1_555 1_555 1_555 no
C29 C30 C40 121.4(7) 1_555 1_555 1_555 no
C31 C30 C40 122.3(6) 1_555 1_555 1_555 no
N3 C31 C26 109.3(6) 1_555 1_555 1_555 no
N3 C31 C30 127.4(7) 1_555 1_555 1_555 no
C26 C31 C30 123.3(6) 1_555 1_555 1_555 no
C25 C32 C33 120.8(5) 1_555 1_555 1_555 no
C25 C32 C37 121.5(5) 1_555 1_555 1_555 no
C33 C32 C37 117.6(5) 1_555 1_555 1_555 no
C32 C33 C34 121.5(4) 1_555 1_555 1_555 no
C33 C34 C35 119.2(4) 1_555 1_555 1_555 no
Cl2 C35 C34 119.5(3) 1_555 1_555 1_555 no
Cl2 C35 C36 119.5(3) 1_555 1_555 1_555 no
C34 C35 C36 121.0(6) 1_555 1_555 1_555 no
C35 C36 C37 119.2(4) 1_555 1_555 1_555 no
C32 C37 C36 121.5(4) 1_555 1_555 1_555 no
N4 C40 C30 124.6(7) 1_555 1_555 1_555 no
N4 C41 C42 121.5(7) 1_555 1_555 1_555 no
N4 C41 C46 119.2(7) 1_555 1_555 1_555 no
C42 C41 C46 119.3(7) 1_555 1_555 1_555 no
C41 C42 C43 122.8(8) 1_555 1_555 1_555 no
C42 C43 C44 118.7(8) 1_555 1_555 1_555 no
C43 C44 C45 120.1(8) 1_555 1_555 1_555 no
C44 C45 C46 121.2(8) 1_555 1_555 1_555 no
C23 C46 C41 123.9(7) 1_555 1_555 1_555 no
C23 C46 C45 118.1(7) 1_555 1_555 1_555 no
C41 C46 C45 117.9(7) 1_555 1_555 1_555 no
Cl1Ch C1Ch Cl2Ch 109.4 1_555 1_555 1_555 no

loop_
_geom_bond_atom_site_label_1
_geom_bond_atom_site_label_2
_geom_bond_distance
_geom_bond_site_symmetry_1
_geom_bond_site_symmetry_2
_geom_bond_publ_flag
Ni N1 1.928(6) 1_555 1_555 no
Ni N2 1.977(6) 1_555 1_555 no
Ni N3 1.920(6) 1_555 1_555 no
Ni N4 1.985(6) 1_555 1_555 no
Cl1 C12 1.741(6) 1_555 1_555 no
Cl2 C35 1.741(6) 1_555 1_555 no
O1 C4 1.348(8) 1_555 1_555 no
O1 C15 1.428(9) 1_555 1_555 no
O2 C6 1.372(10) 1_555 1_555 no
O2 C16 1.387(10) 1_555 1_555 no
O3 C27 1.351(9) 1_555 1_555 no
O3 C38 1.422(8) 1_555 1_555 no
O4 C29 1.350(8) 1_555 1_555 no
O4 C39 1.430(9) 1_555 1_555 no
N1 C1 1.384(9) 1_555 1_555 no
N1 C8 1.368(9) 1_555 1_555 no
N2 C17 1.318(9) 1_555 1_555 no
N2 C18 1.452(9) 1_555 1_555 no
N3 C24 1.381(10) 1_555 1_555 no
N3 C31 1.368(8) 1_555 1_555 no
N4 C40 1.313(9) 1_555 1_555 no
N4 C41 1.436(9) 1_555 1_555 no
C1 C2 1.368(10) 1_555 1_555 no
C2 C3 1.437(10) 1_555 1_555 no
C2 C9 1.497(9) 1_555 1_555 no
C3 C4 1.407(10) 1_555 1_555 no
C3 C8 1.427(10) 1_555 1_555 no
C4 C5 1.392(11) 1_555 1_555 no
C5 C6 1.397(11) 1_555 1_555 no
C6 C7 1.407(10) 1_555 1_555 no
C7 C8 1.390(10) 1_555 1_555 no
C7 C17 1.434(10) 1_555 1_555 no
C9 C10 1.391(5) 1_555 1_555 no
C9 C14 1.391(5) 1_555 1_555 no
C10 C11 1.384(6) 1_555 1_555 no
C11 C12 1.376(5) 1_555 1_555 no
C12 C13 1.376(5) 1_555 1_555 no
C13 C14 1.384(6) 1_555 1_555 no
C18 C19 1.375(11) 1_555 1_555 no
C18 C23 1.395(10) 1_555 1_555 no
C19 C20 1.394(12) 1_555 1_555 no
C20 C21 1.374(13) 1_555 1_555 no
C21 C22 1.395(13) 1_555 1_555 no
C22 C23 1.383(10) 1_555 1_555 no
C23 C46 1.479(11) 1_555 1_555 no
C24 C25 1.375(10) 1_555 1_555 no
C25 C26 1.448(9) 1_555 1_555 no
C25 C32 1.472(9) 1_555 1_555 no
C26 C27 1.419(9) 1_555 1_555 no
C26 C31 1.416(10) 1_555 1_555 no
C27 C28 1.386(10) 1_555 1_555 no
C28 C29 1.386(10) 1_555 1_555 no
C29 C30 1.411(10) 1_555 1_555 no
C30 C31 1.415(10) 1_555 1_555 no
C30 C40 1.397(10) 1_555 1_555 no
C32 C33 1.391(5) 1_555 1_555 no
C32 C37 1.391(5) 1_555 1_555 no
C33 C34 1.384(6) 1_555 1_555 no
C34 C35 1.376(5) 1_555 1_555 no
C35 C36 1.376(5) 1_555 1_555 no
C36 C37 1.384(6) 1_555 1_555 no
C41 C42 1.378(10) 1_555 1_555 no
C41 C46 1.417(10) 1_555 1_555 no
C42 C43 1.362(11) 1_555 1_555 no
C43 C44 1.399(12) 1_555 1_555 no
C44 C45 1.387(12) 1_555 1_555 no
C45 C46 1.399(11) 1_555 1_555 no
C1Ch Cl1Ch 1.666(7) 1_555 1_555 no
